data_2008400
loop_
_publ_author_name
'Hoong-Kun Fun'
'Kandasamy Chinnakali'
'Xiao-Feng Chen'
'Xu-Hui Zhu'
'Xiao-Zeng You'

_publ_section_title
;
 (1<i>H</i>-Imidazol-2-yl)phenyldiazene
;
_journal_issue 4
_journal_name_full 'Acta Crystallographica Section C'
_journal_page_first IUC9900025
_journal_paper_doi 10.1107/S0108270199099631
_journal_volume 55
_journal_year 1999
_chemical_formula_sum 'C9 H8 N4'
_chemical_formula_weight 172.19
_chemical_name_systematic
;
2-(Arylazo)imidazole
;
_space_group_IT_number 14
_symmetry_cell_setting monoclinic
_symmetry_space_group_name_Hall '-P 2yn'
_symmetry_space_group_name_H-M 'P 1 21/n 1'
_audit_creation_method SHELXL-97
_cell_angle_alpha 90.00
_cell_angle_beta 109.4510(10)
_cell_angle_gamma 90.00
_cell_formula_units_Z 4
_cell_length_a 7.33100(10)
_cell_length_b 14.0055(3)
_cell_length_c 9.2714(2)
_cell_measurement_reflns_used 3015
_cell_measurement_temperature 293(2)
_cell_measurement_theta_max 28.28
_cell_measurement_theta_min 2.75
_cell_volume 897.60(3)
_computing_cell_refinement 'SAINT (Siemens, 1996)'
_computing_data_collection 'SMART (Siemens, 1996)'
_computing_data_reduction SAINT
_computing_molecular_graphics SHELXTL
_computing_publication_material 'SHELXTL and PLATON (Spek, 1990)'
_computing_structure_refinement SHELXTL
_computing_structure_solution 'SHELXTL (Sheldrick, 1997)'
_diffrn_ambient_temperature 293(2)
_diffrn_detector_area_resol_mean 8.33
_diffrn_measurement_device 'Siemens SMART CCD area-detector'
_diffrn_measurement_method \w
_diffrn_radiation_monochromator graphite
_diffrn_radiation_source 'fine-focus sealed tube'
_diffrn_radiation_type MoK\a
_diffrn_radiation_wavelength 0.71073
_diffrn_reflns_av_R_equivalents 0.030
_diffrn_reflns_av_sigmaI/netI 0.036
_diffrn_reflns_limit_h_max 9
_diffrn_reflns_limit_h_min -9
_diffrn_reflns_limit_k_max 18
_diffrn_reflns_limit_k_min 0
_diffrn_reflns_limit_l_max 12
_diffrn_reflns_limit_l_min 0
_diffrn_reflns_number 6062
_diffrn_reflns_theta_max 28.28
_diffrn_reflns_theta_min 2.75
_exptl_absorpt_coefficient_mu 0.083
_exptl_absorpt_correction_type none
_exptl_crystal_colour red
_exptl_crystal_density_diffrn 1.274
_exptl_crystal_density_method 'not measured'
_exptl_crystal_description prism
_exptl_crystal_F_000 360
_exptl_crystal_size_max 0.48
_exptl_crystal_size_mid 0.46
_exptl_crystal_size_min 0.38
_refine_diff_density_max 0.12
_refine_diff_density_min -0.11
_refine_ls_extinction_coef 0.024(6)
_refine_ls_extinction_method SHELXTL
_refine_ls_goodness_of_fit_ref 1.023
_refine_ls_hydrogen_treatment refall
_refine_ls_matrix_type full
_refine_ls_number_parameters 151
_refine_ls_number_reflns 2213
_refine_ls_number_restraints 0
_refine_ls_restrained_S_all 1.023
_refine_ls_R_factor_all 0.074
_refine_ls_R_factor_gt 0.043
_refine_ls_shift/su_max <0.001
_refine_ls_shift/su_mean 0.000
_refine_ls_structure_factor_coef Fsqd
_refine_ls_weighting_details 'calc w = 1/[\s^2^(Fo^2^)+(0.0676P)^2^+0.0196P] where P = (Fo^2^+2Fc^2^)/3'
_refine_ls_weighting_scheme calc
_refine_ls_wR_factor_ref 0.131
_reflns_number_gt 1412
_reflns_number_total 2213
_reflns_threshold_expression I>2\s(I)
_cod_data_source_file qa0098.cif
_cod_data_source_block I
_cod_original_sg_symbol_H-M 'P 21/n'
_cod_database_code 2008400

loop_
_symmetry_equiv_pos_as_xyz
'x, y, z'
'-x+1/2, y+1/2, -z+1/2'
'-x, -y, -z'
'x-1/2, -y-1/2, z-1/2'

loop_
_atom_site_label
_atom_site_fract_x
_atom_site_fract_y
_atom_site_fract_z
_atom_site_U_iso_or_equiv
_atom_site_adp_type
_atom_site_calc_flag
_atom_site_refinement_flags
_atom_site_occupancy
_atom_site_disorder_assembly
_atom_site_disorder_group
_atom_site_type_symbol
N1 0.13832(18) 0.20474(8) 0.11385(13) 0.0719(4) Uani d . 1 . . N
N2 -0.07892(16) 0.22661(8) -0.11550(12) 0.0596(3) Uani d . 1 . . N
N3 0.15521(15) 0.35350(8) -0.00204(12) 0.0579(3) Uani d . 1 . . N
N4 0.09088(15) 0.39558(8) -0.12885(12) 0.0600(3) Uani d . 1 . . N
C1 0.07253(18) 0.26436(9) -0.00288(13) 0.0551(3) Uani d . 1 . . C
C2 0.0227(3) 0.12647(12) 0.07218(19) 0.0845(5) Uani d . 1 . . C
C3 -0.1110(2) 0.13957(11) -0.06791(17) 0.0754(5) Uani d . 1 . . C
C4 0.16673(19) 0.48857(10) -0.13118(16) 0.0608(4) Uani d . 1 . . C
C5 0.1190(3) 0.53123(15) -0.2734(2) 0.0861(5) Uani d . 1 . . C
C6 0.1848(4) 0.62171(17) -0.2874(3) 0.1080(7) Uani d . 1 . . C
C7 0.2965(3) 0.67022(15) -0.1607(3) 0.0984(6) Uani d . 1 . . C
C8 0.3443(3) 0.62893(13) -0.0189(2) 0.0835(5) Uani d . 1 . . C
C9 0.2808(2) 0.53841(12) -0.00297(19) 0.0698(4) Uani d . 1 . . C
H1 -0.155(2) 0.2556(11) -0.2009(19) 0.076(4) Uiso d . 1 . . H
H8 0.430(3) 0.6678(13) 0.077(2) 0.101(6) Uiso d . 1 . . H
H5 0.039(3) 0.4937(12) -0.357(2) 0.097(6) Uiso d . 1 . . H
H3 -0.211(3) 0.0983(13) -0.128(2) 0.092(5) Uiso d . 1 . . H
H2 0.033(2) 0.0718(12) 0.136(2) 0.093(5) Uiso d . 1 . . H
H9 0.315(2) 0.5067(12) 0.098(2) 0.086(5) Uiso d . 1 . . H
H6 0.149(3) 0.6494(17) -0.387(3) 0.147(9) Uiso d . 1 . . H
H7 0.341(3) 0.7351(16) -0.170(2) 0.118(7) Uiso d . 1 . . H

loop_
_atom_site_aniso_label
_atom_site_aniso_U_11
_atom_site_aniso_U_22
_atom_site_aniso_U_33
_atom_site_aniso_U_12
_atom_site_aniso_U_13
_atom_site_aniso_U_23
N1 0.0777(8) 0.0655(8) 0.0503(6) 0.0041(6) -0.0082(6) 0.0017(5)
N2 0.0581(6) 0.0623(7) 0.0437(6) 0.0029(5) -0.0024(5) -0.0030(5)
N3 0.0512(6) 0.0652(7) 0.0485(6) 0.0059(5) 0.0046(4) -0.0043(5)
N4 0.0560(6) 0.0694(7) 0.0491(6) 0.0051(5) 0.0102(5) -0.0014(5)
C1 0.0514(7) 0.0602(8) 0.0421(6) 0.0070(6) 0.0003(5) -0.0042(5)
C2 0.1039(12) 0.0647(10) 0.0626(9) -0.0025(9) -0.0020(8) 0.0076(7)
C3 0.0810(10) 0.0634(9) 0.0631(9) -0.0095(8) -0.0010(8) -0.0041(7)
C4 0.0553(7) 0.0653(9) 0.0639(8) 0.0061(6) 0.0226(6) -0.0010(6)
C5 0.0979(12) 0.0889(12) 0.0697(11) -0.0052(10) 0.0253(9) 0.0087(9)
C6 0.1334(18) 0.1002(16) 0.0980(15) -0.0052(13) 0.0485(14) 0.0234(12)
C7 0.1102(14) 0.0751(13) 0.1299(18) -0.0078(11) 0.0666(14) 0.0006(12)
C8 0.0797(11) 0.0748(11) 0.1050(14) -0.0072(8) 0.0428(10) -0.0157(9)
C9 0.0676(8) 0.0697(10) 0.0727(10) 0.0001(7) 0.0243(7) -0.0077(7)

loop_
_atom_type_symbol
_atom_type_description
_atom_type_scat_dispersion_real
_atom_type_scat_dispersion_imag
_atom_type_scat_source
C C 0.0033 0.0016 'International Tables Vol C Tables 4.2.6.8 and 6.1.1.4'
H H 0.0000 0.0000 'International Tables Vol C Tables 4.2.6.8 and 6.1.1.4'
N N 0.0061 0.0033 'International Tables Vol C Tables 4.2.6.8 and 6.1.1.4'

loop_
_geom_angle_atom_site_label_1
_geom_angle_atom_site_label_2
_geom_angle_atom_site_label_3
_geom_angle
C1 N1 C2 104.66(12)
C3 N2 C1 106.83(11)
C3 N2 H1 125.1(10)
C1 N2 H1 127.6(10)
N4 N3 C1 112.92(10)
N3 N4 C4 114.67(11)
N1 C1 N2 111.49(13)
N1 C1 N3 121.58(11)
N2 C1 N3 126.94(11)
C3 C2 N1 110.29(15)
C3 C2 H2 125.9(11)
N1 C2 H2 123.8(11)
N2 C3 C2 106.74(13)
N2 C3 H3 123.0(11)
C2 C3 H3 130.2(11)
C5 C4 C9 119.15(16)
C5 C4 N4 115.81(14)
C9 C4 N4 125.04(13)
C6 C5 C4 120.18(19)
C6 C5 H5 124.5(11)
C4 C5 H5 115.3(11)
C7 C6 C5 120.3(2)
C7 C6 H6 121.4(15)
C5 C6 H6 118.4(15)
C6 C7 C8 120.20(19)
C6 C7 H7 120.4(12)
C8 C7 H7 119.4(12)
C7 C8 C9 120.28(18)
C7 C8 H8 118.9(10)
C9 C8 H8 120.8(10)
C8 C9 C4 119.94(17)
C8 C9 H9 121.8(10)
C4 C9 H9 118.2(10)

loop_
_geom_bond_atom_site_label_1
_geom_bond_atom_site_label_2
_geom_bond_site_symmetry_2
_geom_bond_distance
_geom_bond_publ_flag
N1 C1 . 1.324(2) yes
N1 C2 . 1.361(2) yes
N2 C3 . 1.344(2) yes
N2 C1 . 1.353(2) yes
N2 H1 . 0.90(2) ?
N3 N4 . 1.258(2) yes
N3 C1 . 1.387(2) yes
N4 C4 . 1.419(2) yes
C2 C3 . 1.354(2) yes
C2 H2 . 0.957(18) ?
C3 H3 . 0.954(18) ?
C4 C5 . 1.382(2) ?
C4 C9 . 1.392(2) ?
C5 C6 . 1.377(3) ?
C5 H5 . 0.959(19) ?
C6 C7 . 1.368(3) ?
C6 H6 . 0.95(3) ?
C7 C8 . 1.371(3) ?
C7 H7 . 0.98(2) ?
C8 C9 . 1.376(2) ?
C8 H8 . 1.053(19) ?
C9 H9 . 0.986(19) ?

loop_
_geom_hbond_atom_site_label_D
_geom_hbond_atom_site_label_H
_geom_hbond_atom_site_label_A
_geom_hbond_site_symmetry_A
_geom_hbond_distance_DH
_geom_hbond_distance_HA
_geom_hbond_distance_DA
_geom_hbond_angle_DHA
_geom_hbond_publ_flag
N2 H1 N1 4_565 0.90(2) 1.96(2) 2.838(2) 167.0(10) yes

loop_
_geom_torsion_atom_site_label_1
_geom_torsion_atom_site_label_2
_geom_torsion_atom_site_label_3
_geom_torsion_atom_site_label_4
_geom_torsion
_geom_torsion_publ_flag
C1 N3 N4 C4 177.80(10) yes
C2 N1 C1 N2 -0.06(18) ?
C2 N1 C1 N3 179.79(14) ?
C3 N2 C1 N1 0.27(17) ?
C3 N2 C1 N3 -179.58(13) ?
N4 N3 C1 N1 171.68(12) ?
N4 N3 C1 N2 -8.5(2) yes
C1 N1 C2 C3 -0.2(2) ?
C1 N2 C3 C2 -0.36(19) ?
N1 C2 C3 N2 0.3(2) ?
N3 N4 C4 C5 171.57(13) ?
N3 N4 C4 C9 -9.2(2) yes
C9 C4 C5 C6 0.4(3) ?
N4 C4 C5 C6 179.63(17) ?
C4 C5 C6 C7 -0.5(3) ?
C5 C6 C7 C8 0.3(4) ?
C6 C7 C8 C9 0.1(3) ?
C7 C8 C9 C4 -0.3(3) ?
C5 C4 C9 C8 0.0(2) ?
N4 C4 C9 C8 -179.19(13) ?

loop_
_cod_related_entry_id
_cod_related_entry_database
_cod_related_entry_code
1 ChemSpider 13565465
